data_4021391
loop_
_publ_author_name
'Michael E. Garst'
'Lloyd J. Dolby'
'Shervin Esfandiari'
'Rachel A. Okrent'
'Alfred A. Avey'

_publ_section_title
;
 Studies of the Condensation of Sulfones with Ketones and Aldehydes
;
_journal_name_full 'Journal of Organic Chemistry'
_journal_page_first 553
_journal_page_last 556
_journal_paper_doi 10.1021/jo051947s
_journal_volume 71
_journal_year 2006
_chemical_absolute_configuration unk
_chemical_formula_moiety 'C19 H16'
_chemical_formula_sum 'C19 H16'
_chemical_formula_weight 244.32
_chemical_name_common 2'-methyl-p-terphenyl
_chemical_name_systematic
; 
 ? 
;
_space_group_IT_number 33
_symmetry_cell_setting orthorhombic
_symmetry_space_group_name_Hall 'P 2c -2n'
_symmetry_space_group_name_H-M 'P n a 21'
_atom_sites_solution_hydrogens geom
_atom_sites_solution_primary direct
_atom_sites_solution_secondary difmap
_audit_creation_method SHELXL-97
_cell_angle_alpha 90.00
_cell_angle_beta 90.00
_cell_angle_gamma 90.00
_cell_formula_units_Z 4
_cell_length_a 12.3588(13)
_cell_length_b 14.3481(16)
_cell_length_c 7.4226(8)
_cell_measurement_reflns_used 3160
_cell_measurement_temperature 90(2)
_cell_measurement_theta_max 31
_cell_measurement_theta_min 2.7
_cell_volume 1316.2(2)
_computing_cell_refinement 'Bruker SAINT'
_computing_data_collection 'Bruker SMART'
_computing_data_reduction 'Bruker SAINT'
_computing_molecular_graphics 'SHELXTL 5, XP (Sheldrick, 1994)'
_computing_publication_material 'SHELXL97 (Sheldrick, 1997)'
_computing_structure_refinement 'SHELXL97 (Sheldrick, 1997)'
_computing_structure_solution 'SHELXS-97 (Sheldrick, 1990)'
_diffrn_ambient_temperature 90(2)
_diffrn_measured_fraction_theta_full 1.000
_diffrn_measured_fraction_theta_max 0.957
_diffrn_measurement_device_type 'Bruker SMART 1000'
_diffrn_measurement_method \w
_diffrn_radiation_monochromator graphite
_diffrn_radiation_source 'normal-focus sealed tube'
_diffrn_radiation_type MoK\a
_diffrn_radiation_wavelength 0.71073
_diffrn_reflns_av_R_equivalents 0.0488
_diffrn_reflns_av_sigmaI/netI 0.0392
_diffrn_reflns_limit_h_max 17
_diffrn_reflns_limit_h_min 0
_diffrn_reflns_limit_k_max 21
_diffrn_reflns_limit_k_min 0
_diffrn_reflns_limit_l_max 10
_diffrn_reflns_limit_l_min 0
_diffrn_reflns_number 2232
_diffrn_reflns_theta_full 27.50
_diffrn_reflns_theta_max 31.49
_diffrn_reflns_theta_min 2.17
_diffrn_standards_decay_% <0.1
_diffrn_standards_number '50 frames remeasured'
_exptl_absorpt_coefficient_mu 0.069
_exptl_absorpt_correction_T_max 0.992
_exptl_absorpt_correction_T_min 0.973
_exptl_absorpt_correction_type none
_exptl_crystal_colour colorless
_exptl_crystal_density_diffrn 1.233
_exptl_crystal_density_method 'not measured'
_exptl_crystal_description needle
_exptl_crystal_F_000 520
_exptl_crystal_size_max 0.40
_exptl_crystal_size_mid 0.16
_exptl_crystal_size_min 0.12
_refine_diff_density_max 0.521
_refine_diff_density_min -0.319
_refine_diff_density_rms 0.075
_refine_ls_extinction_method none
_refine_ls_goodness_of_fit_ref 1.037
_refine_ls_hydrogen_treatment constr
_refine_ls_matrix_type full
_refine_ls_number_parameters 173
_refine_ls_number_reflns 2232
_refine_ls_number_restraints 1
_refine_ls_restrained_S_all 1.037
_refine_ls_R_factor_all 0.0943
_refine_ls_R_factor_gt 0.0658
_refine_ls_shift/su_max 0.000
_refine_ls_shift/su_mean 0.000
_refine_ls_structure_factor_coef Fsqd
_refine_ls_weighting_details 'calc w=1/[\s^2^(Fo^2^)+(0.1137P)^2^+0.4762P] where P=(Fo^2^+2Fc^2^)/3'
_refine_ls_weighting_scheme calc
_refine_ls_wR_factor_gt 0.1658
_refine_ls_wR_factor_ref 0.1879
_reflns_number_gt 1661
_reflns_number_total 2232
_reflns_threshold_expression >2sigma(I)
_cod_data_source_file jo051947ssi20050916_024520.cif
_cod_database_code 4021391

loop_
_symmetry_equiv_pos_as_xyz
'x, y, z'
'-x, -y, z+1/2'
'x+1/2, -y+1/2, z'
'-x+1/2, y+1/2, z+1/2'

loop_
_atom_site_label
_atom_site_type_symbol
_atom_site_fract_x
_atom_site_fract_y
_atom_site_fract_z
_atom_site_U_iso_or_equiv
_atom_site_adp_type
_atom_site_occupancy
_atom_site_symmetry_multiplicity
_atom_site_calc_flag
_atom_site_refinement_flags
C1 C 0.7603(3) 0.1913(2) 0.1394(4) 0.0237(6) Uani 1 1 d .
H1 H 0.8054 0.1511 0.0708 0.028 Uiso 1 1 calc R
C2 C 0.7852(3) 0.2862(2) 0.1519(5) 0.0256(7) Uani 1 1 d .
H2 H 0.8471 0.3100 0.0918 0.031 Uiso 1 1 calc R
C3 C 0.7200(3) 0.3455(2) 0.2512(5) 0.0273(7) Uani 1 1 d .
H3 H 0.7372 0.4098 0.2595 0.033 Uiso 1 1 calc R
C4 C 0.6295(3) 0.3106(2) 0.3386(5) 0.0242(6) Uani 1 1 d .
H4 H 0.5848 0.3511 0.4071 0.029 Uiso 1 1 calc R
C5 C 0.6041(3) 0.2164(2) 0.3261(4) 0.0225(6) Uani 1 1 d .
H5 H 0.5415 0.1934 0.3855 0.027 Uiso 1 1 calc R
C6 C 0.6690(2) 0.1552(2) 0.2277(4) 0.0195(5) Uani 1 1 d .
C7 C 0.6428(2) 0.0534(2) 0.2197(4) 0.0197(5) Uani 1 1 d .
C8 C 0.5352(2) 0.0237(2) 0.2231(5) 0.0199(5) Uani 1 1 d .
H8 H 0.4793 0.0692 0.2248 0.024 Uiso 1 1 calc R
C9 C 0.5067(2) -0.0708(2) 0.2240(4) 0.0205(6) Uani 1 1 d .
C10 C 0.5890(2) -0.13799(19) 0.2211(4) 0.0182(5) Uani 1 1 d .
C11 C 0.6971(2) -0.1079(2) 0.2139(5) 0.0207(6) Uani 1 1 d .
H11 H 0.7534 -0.1530 0.2106 0.025 Uiso 1 1 calc R
C12 C 0.7235(2) -0.0140(2) 0.2117(5) 0.0212(6) Uani 1 1 d .
H12 H 0.7972 0.0044 0.2046 0.025 Uiso 1 1 calc R
C13 C 0.5681(2) -0.2408(2) 0.2279(5) 0.0194(5) Uani 1 1 d .
C14 C 0.4954(2) -0.2796(2) 0.3525(4) 0.0216(6) Uani 1 1 d .
H14 H 0.4566 -0.2399 0.4320 0.026 Uiso 1 1 calc R
C15 C 0.4797(3) -0.3757(2) 0.3606(5) 0.0250(6) Uani 1 1 d .
H15 H 0.4302 -0.4011 0.4454 0.030 Uiso 1 1 calc R
C16 C 0.5359(2) -0.4345(2) 0.2456(5) 0.0246(7) Uani 1 1 d .
H16 H 0.5250 -0.5000 0.2513 0.030 Uiso 1 1 calc R
C17 C 0.6080(2) -0.3970(2) 0.1223(5) 0.0241(6) Uani 1 1 d .
H17 H 0.6467 -0.4370 0.0432 0.029 Uiso 1 1 calc R
C18 C 0.6240(2) -0.3007(2) 0.1138(4) 0.0226(6) Uani 1 1 d .
H18 H 0.6738 -0.2757 0.0289 0.027 Uiso 1 1 calc R
C19 C 0.3862(2) -0.0921(2) 0.2221(5) 0.0245(6) Uani 1 1 d .
H19A H 0.3564 -0.0828 0.3430 0.037 Uiso 1 1 calc R
H19B H 0.3749 -0.1568 0.1848 0.037 Uiso 1 1 calc R
H19C H 0.3498 -0.0502 0.1371 0.037 Uiso 1 1 calc R

loop_
_atom_site_aniso_label
_atom_site_aniso_U_11
_atom_site_aniso_U_22
_atom_site_aniso_U_33
_atom_site_aniso_U_23
_atom_site_aniso_U_13
_atom_site_aniso_U_12
C1 0.0247(14) 0.0296(17) 0.0168(14) 0.0018(13) 0.0033(12) 0.0023(12)
C2 0.0293(15) 0.0281(16) 0.0194(14) 0.0017(13) 0.0033(13) 0.0010(13)
C3 0.0359(16) 0.0237(15) 0.0223(17) 0.0013(12) -0.0001(13) -0.0012(13)
C4 0.0304(15) 0.0230(15) 0.0192(13) 0.0000(13) 0.0022(13) 0.0048(12)
C5 0.0240(13) 0.0260(15) 0.0174(13) 0.0008(12) 0.0011(12) 0.0033(12)
C6 0.0224(12) 0.0206(13) 0.0156(12) 0.0022(13) -0.0004(12) 0.0031(10)
C7 0.0221(12) 0.0242(14) 0.0128(11) -0.0007(13) -0.0001(12) 0.0013(10)
C8 0.0194(12) 0.0248(14) 0.0156(11) -0.0013(13) -0.0006(12) 0.0031(10)
C9 0.0195(12) 0.0287(15) 0.0134(12) -0.0007(14) -0.0004(11) -0.0001(10)
C10 0.0209(12) 0.0223(14) 0.0115(11) -0.0021(12) 0.0011(12) -0.0011(10)
C11 0.0207(12) 0.0241(15) 0.0171(12) -0.0011(13) 0.0005(12) 0.0037(10)
C12 0.0189(12) 0.0252(14) 0.0196(13) -0.0012(14) 0.0017(12) 0.0003(10)
C13 0.0203(12) 0.0228(13) 0.0150(11) -0.0014(13) -0.0003(12) -0.0014(10)
C14 0.0216(13) 0.0258(15) 0.0174(13) -0.0020(13) 0.0007(12) 0.0015(11)
C15 0.0233(14) 0.0302(16) 0.0215(14) 0.0022(14) -0.0014(12) -0.0008(12)
C16 0.0227(13) 0.0251(14) 0.0259(17) 0.0026(13) -0.0024(13) -0.0011(11)
C17 0.0227(13) 0.0277(16) 0.0218(14) -0.0031(13) -0.0011(12) 0.0033(12)
C18 0.0220(13) 0.0302(17) 0.0155(13) -0.0016(12) 0.0001(11) -0.0001(12)
C19 0.0210(12) 0.0313(16) 0.0213(13) -0.0028(14) 0.0005(13) 0.0041(12)

loop_
_atom_type_symbol
_atom_type_description
_atom_type_scat_dispersion_real
_atom_type_scat_dispersion_imag
_atom_type_scat_source
C C 0.0033 0.0016 'International Tables Vol C Tables 4.2.6.8 and 6.1.1.4'
H H 0.0000 0.0000 'International Tables Vol C Tables 4.2.6.8 and 6.1.1.4'

loop_
_geom_angle_atom_site_label_1
_geom_angle_atom_site_label_2
_geom_angle_atom_site_label_3
_geom_angle
C2 C1 C6 120.3(3)
C2 C1 H1 119.8
C6 C1 H1 119.8
C3 C2 C1 120.3(3)
C3 C2 H2 119.8
C1 C2 H2 119.8
C2 C3 C4 119.8(3)
C2 C3 H3 120.1
C4 C3 H3 120.1
C3 C4 C5 120.1(3)
C3 C4 H4 119.9
C5 C4 H4 119.9
C4 C5 C6 121.1(3)
C4 C5 H5 119.4
C6 C5 H5 119.4
C5 C6 C1 118.3(3)
C5 C6 C7 120.7(3)
C1 C6 C7 121.0(3)
C12 C7 C8 118.2(3)
C12 C7 C6 121.7(2)
C8 C7 C6 120.1(2)
C7 C8 C9 122.3(3)
C7 C8 H8 118.9
C9 C8 H8 118.9
C8 C9 C10 118.9(3)
C8 C9 C19 116.1(3)
C10 C9 C19 124.9(3)
C9 C10 C11 118.6(3)
C9 C10 C13 123.5(2)
C11 C10 C13 117.9(2)
C12 C11 C10 121.5(3)
C12 C11 H11 119.2
C10 C11 H11 119.2
C11 C12 C7 120.4(3)
C11 C12 H12 119.8
C7 C12 H12 119.8
C18 C13 C14 118.4(3)
C18 C13 C10 120.1(3)
C14 C13 C10 121.5(3)
C15 C14 C13 120.6(3)
C15 C14 H14 119.7
C13 C14 H14 119.7
C16 C15 C14 120.4(3)
C16 C15 H15 119.8
C14 C15 H15 119.8
C17 C16 C15 119.5(3)
C17 C16 H16 120.3
C15 C16 H16 120.3
C16 C17 C18 120.3(3)
C16 C17 H17 119.8
C18 C17 H17 119.8
C13 C18 C17 120.8(3)
C13 C18 H18 119.6
C17 C18 H18 119.6
C9 C19 H19A 109.5
C9 C19 H19B 109.5
H19A C19 H19B 109.5
C9 C19 H19C 109.5
H19A C19 H19C 109.5
H19B C19 H19C 109.5

loop_
_geom_bond_atom_site_label_1
_geom_bond_atom_site_label_2
_geom_bond_distance
C1 C2 1.398(5)
C1 C6 1.404(4)
C1 H1 0.9500
C2 C3 1.385(5)
C2 H2 0.9500
C3 C4 1.386(5)
C3 H3 0.9500
C4 C5 1.390(4)
C4 H4 0.9500
C5 C6 1.396(4)
C5 H5 0.9500
C6 C7 1.497(4)
C7 C12 1.391(4)
C7 C8 1.397(4)
C8 C9 1.401(4)
C8 H8 0.9500
C9 C10 1.402(4)
C9 C19 1.520(4)
C10 C11 1.405(4)
C10 C13 1.499(4)
C11 C12 1.386(4)
C11 H11 0.9500
C12 H12 0.9500
C13 C18 1.390(4)
C13 C14 1.404(4)
C14 C15 1.394(5)
C14 H14 0.9500
C15 C16 1.387(5)
C15 H15 0.9500
C16 C17 1.386(5)
C16 H16 0.9500
C17 C18 1.399(4)
C17 H17 0.9500
C18 H18 0.9500
C19 H19A 0.9800
C19 H19B 0.9800
C19 H19C 0.9800

loop_
_cod_related_entry_id
_cod_related_entry_database
_cod_related_entry_code
1 ChemSpider 537495
